data_1510667
loop_
_publ_author_name
'Khamaganova, T.N.'
'Nevskii, N.N.'
'Trunov, V.K.'

_publ_section_title
;
 Crystal structures of Ba2 TR (B O3)2 Cl (TR= Ho, Yb)
;
_journal_name_full Kristallografiya
_journal_page_first 1422
_journal_page_last 1425
_journal_volume 34
_journal_year 1989
_chemical_formula_sum 'B2 Ba2 Cl Ho O6'
_chemical_name_systematic 'Ba2 Ho (B O3)2 Cl'
_space_group_IT_number 11
_symmetry_space_group_name_Hall '-P 2yb'
_symmetry_space_group_name_H-M 'P 1 21/m 1'
_cell_angle_alpha 90
_cell_angle_beta 96.03
_cell_angle_gamma 90
_cell_formula_units_Z 2
_cell_length_a 6.432
_cell_length_b 5.312
_cell_length_c 11.286
_cell_volume 383.473
_citation_journal_id_ASTM KRISAJ
_cod_data_source_file boron_15.cif
_cod_data_source_block B2Ba2Cl1Ho1O6
_cod_original_cell_volume 383.4728
_cod_original_formula_sum 'B2 Ba2 Cl1 Ho1 O6'
_cod_database_code 1510667

loop_
_symmetry_equiv_pos_as_xyz
x,y,z
-x,y+1/2,-z
-x,-y,-z
x,-y-1/2,z

loop_
_atom_site_label
_atom_site_type_symbol
_atom_site_fract_x
_atom_site_fract_y
_atom_site_fract_z
_atom_site_occupancy
_atom_site_U_iso_or_equiv
O4 O-2 0.6762 0.4688 0.4342 1 0.0
Ba1 Ba+2 0.34161 0.25 0.0744 1 0.0
O1 O-2 0.526 0.75 0.147 1 0.0
B2 B+3 0.79 0.25 0.4273 1 0.0
Ho1 Ho+3 0.34727 0.25 0.4129 1 0.0
O2 O-2 0.2914 0.5278 0.2621 1 0.0
Cl1 Cl-1 0.8514 0.25 0.0854 1 0.0
O3 O-2 0.9933 0.25 0.405 1 0.0
B1 B+3 0.376 0.75 0.2259 1 0.0
Ba2 Ba+2 0.09158 0.25 0.70634 1 0.0
